data_7123668
loop_
_publ_author_name
'Bahili, Mohammed A.'
'Stokes, Emily C.'
'Amesbury, Robert C.'
'Ould, Darren M. C.'
'Christo, Bashar'
'Horne, Rhian J.'
'Kariuki, Benson M.'
'Stewart, Jack A.'
'Taylor, Rebekah L.'
'Williams, P. Andrew'
'Jones, Matthew D.'
'Harris, Kenneth D. M.'
'Ward, Benjamin D.'

_publ_section_title
;
 Aluminium-catalysed isocyanate trimerization, enhanced by exploiting a
 dynamic coordination sphere
;
_journal_name_full 'Chemical Communications'
_journal_paper_doi 10.1039/C9CC03339D
_journal_year 2019
_chemical_formula_sum 'C16 H14 N2 O2'
_chemical_formula_weight 266.29
_space_group_crystal_system monoclinic
_space_group_IT_number 12
_space_group_name_Hall '-C 2y'
_space_group_name_H-M_alt 'C 1 2/m 1'
_symmetry_space_group_name_Hall '-C 2y'
_symmetry_space_group_name_H-M 'C 1 2/m 1'
_atom_sites_solution_hydrogens geom
_atom_sites_solution_primary direct
_audit_creation_method SHELXL-2014/7
_audit_update_record
;
2019-02-08 deposited with the CCDC.    2019-05-14 downloaded from the CCDC.
;
_cell_angle_alpha 90
_cell_angle_beta 103.853(6)
_cell_angle_gamma 90
_cell_formula_units_Z 2
_cell_length_a 12.3706(9)
_cell_length_b 11.2198(7)
_cell_length_c 4.8807(3)
_cell_measurement_reflns_used 3660
_cell_measurement_temperature 100(2)
_cell_measurement_theta_max 30.4060
_cell_measurement_theta_min 4.5690
_cell_volume 657.72(8)
_computing_cell_refinement 'CrysAlisPro 1.171.39.9g (Rigaku OD, 2015)'
_computing_data_collection 'CrysAlisPro 1.171.39.9g (Rigaku OD, 2015)'
_computing_data_reduction 'CrysAlisPro 1.171.39.9g (Rigaku OD, 2015)'
_computing_structure_refinement 'SHELXL-2014/7 (Sheldrick, 2014)'
_computing_structure_solution 'SHELXT (Sheldrick, 2014)'
_diffrn_ambient_temperature 100(2)
_diffrn_detector_area_resol_mean 28.5714
_diffrn_measured_fraction_theta_full 0.994
_diffrn_measured_fraction_theta_max 0.995
_diffrn_measurement_device_type
;
Rigaku FRE+ equipped with HF Varimax confocal mirrors and an 
AFC12 goniometer and HG Saturn 724+ detector
;
_diffrn_measurement_method '\w scans'
_diffrn_radiation_type MoK\a
_diffrn_radiation_wavelength 0.71073
_diffrn_reflns_av_R_equivalents 0.0619
_diffrn_reflns_av_unetI/netI 0.0218
_diffrn_reflns_Laue_measured_fraction_full 0.994
_diffrn_reflns_Laue_measured_fraction_max 0.995
_diffrn_reflns_limit_h_max 16
_diffrn_reflns_limit_h_min -15
_diffrn_reflns_limit_k_max 14
_diffrn_reflns_limit_k_min -14
_diffrn_reflns_limit_l_max 6
_diffrn_reflns_limit_l_min -6
_diffrn_reflns_number 7323
_diffrn_reflns_point_group_measured_fraction_full 0.994
_diffrn_reflns_point_group_measured_fraction_max 0.995
_diffrn_reflns_theta_full 25.242
_diffrn_reflns_theta_max 27.474
_diffrn_reflns_theta_min 4.301
_diffrn_source 'fine-focus sealed X-ray tube'
_exptl_absorpt_coefficient_mu 0.090
_exptl_absorpt_correction_T_max 1.00000
_exptl_absorpt_correction_T_min 0.78294
_exptl_absorpt_correction_type multi-scan
_exptl_absorpt_process_details
;
CrysAlisPro 1.171.39.9g (Rigaku Oxford Diffraction, 2015)
Empirical absorption correction using spherical harmonics,
 implemented in SCALE3 ABSPACK scaling algorithm.
;
_exptl_crystal_colour colourless
_exptl_crystal_density_diffrn 1.345
_exptl_crystal_description plate
_exptl_crystal_F_000 280
_exptl_crystal_size_max 0.360
_exptl_crystal_size_mid 0.220
_exptl_crystal_size_min 0.040
_refine_diff_density_max 0.582
_refine_diff_density_min -0.307
_refine_diff_density_rms 0.065
_refine_ls_extinction_method none
_refine_ls_goodness_of_fit_ref 1.141
_refine_ls_hydrogen_treatment constr
_refine_ls_matrix_type full
_refine_ls_number_parameters 54
_refine_ls_number_reflns 798
_refine_ls_number_restraints 0
_refine_ls_restrained_S_all 1.141
_refine_ls_R_factor_all 0.0504
_refine_ls_R_factor_gt 0.0480
_refine_ls_shift/su_max 0.000
_refine_ls_shift/su_mean 0.000
_refine_ls_structure_factor_coef Fsqd
_refine_ls_weighting_details 'w=1/[\s^2^(Fo^2^)+(0.1073P)^2^+0.1272P] where P=(Fo^2^+2Fc^2^)/3'
_refine_ls_weighting_scheme calc
_refine_ls_wR_factor_gt 0.1501
_refine_ls_wR_factor_ref 0.1553
_reflns_Friedel_coverage 0.000
_reflns_number_gt 744
_reflns_number_total 798
_reflns_threshold_expression 'I > 2\s(I)'
_cod_data_source_file c9cc03339d2.cif
_cod_data_source_block TolNCO_dimer
_cod_database_code 7123668
_shelx_shelxl_version_number 2014/7
_shelx_space_group_comment
;
The symmetry employed for this shelxl refinement is uniquely defined
by the following loop, which should always be used as a source of
symmetry information in preference to the above space-group names.
They are only intended as comments.
;
_shelx_estimated_absorpt_t_min 0.968
_shelx_estimated_absorpt_t_max 0.996

loop_
_space_group_symop_operation_xyz
'x, y, z'
'-x, y, -z'
'x+1/2, y+1/2, z'
'-x+1/2, y+1/2, -z'
'-x, -y, -z'
'x, -y, z'
'-x+1/2, -y+1/2, -z'
'x+1/2, -y+1/2, z'

loop_
_atom_site_label
_atom_site_type_symbol
_atom_site_fract_x
_atom_site_fract_y
_atom_site_fract_z
_atom_site_U_iso_or_equiv
_atom_site_adp_type
_atom_site_occupancy
_atom_site_site_symmetry_order
_atom_site_calc_flag
_atom_site_refinement_flags_posn
_atom_site_refinement_flags_adp
_atom_site_refinement_flags_occupancy
O1 O 0.5000 0.30535(9) 0.0000 0.0267(4) Uani 1 2 d S T P
N1 N 0.55504(11) 0.5000 0.1871(3) 0.0224(4) Uani 1 2 d S T P
C1 C 0.5000 0.41118(13) 0.0000 0.0203(4) Uani 1 2 d S T P
C2 C 0.63926(11) 0.5000 0.4377(3) 0.0199(4) Uani 1 2 d S T P
C3 C 0.68126(9) 0.60742(10) 0.5609(2) 0.0248(4) Uani 1 1 d . . .
H3 H 0.6528 0.6794 0.4802 0.030 Uiso 1 1 calc R U .
C4 C 0.76607(9) 0.60603(11) 0.8053(2) 0.0267(4) Uani 1 1 d . . .
H4 H 0.7942 0.6780 0.8866 0.032 Uiso 1 1 calc R U .
C5 C 0.81014(12) 0.5000 0.9322(3) 0.0229(4) Uani 1 2 d S T P
C6 C 0.90110(13) 0.5000 1.1998(3) 0.0295(5) Uani 1 2 d S T P
H6A H 0.9554 0.4405 1.1871 0.044 Uiso 0.5 1 calc R U P
H6B H 0.8698 0.4826 1.3573 0.044 Uiso 0.5 1 calc R U P
H6C H 0.9361 0.5769 1.2255 0.044 Uiso 0.5 1 calc R U P

loop_
_atom_site_aniso_label
_atom_site_aniso_U_11
_atom_site_aniso_U_22
_atom_site_aniso_U_33
_atom_site_aniso_U_23
_atom_site_aniso_U_13
_atom_site_aniso_U_12
O1 0.0265(6) 0.0227(7) 0.0278(6) 0.000 0.0004(4) 0.000
N1 0.0221(7) 0.0218(7) 0.0205(7) 0.000 -0.0002(5) 0.000
C1 0.0160(7) 0.0258(7) 0.0182(7) 0.000 0.0022(5) 0.000
C2 0.0162(7) 0.0260(9) 0.0174(7) 0.000 0.0036(6) 0.000
C3 0.0255(6) 0.0250(6) 0.0221(6) -0.0020(4) 0.0023(5) 0.0018(4)
C4 0.0253(7) 0.0323(7) 0.0211(7) -0.0059(4) 0.0030(5) -0.0011(4)
C5 0.0193(7) 0.0354(9) 0.0148(7) 0.000 0.0059(5) 0.000
C6 0.0224(9) 0.0492(11) 0.0162(8) 0.000 0.0030(6) 0.000

loop_
_atom_type_symbol
_atom_type_description
_atom_type_scat_dispersion_real
_atom_type_scat_dispersion_imag
_atom_type_scat_source
C C 0.0033 0.0016 'International Tables Vol C Tables 4.2.6.8 and 6.1.1.4'
H H 0.0000 0.0000 'International Tables Vol C Tables 4.2.6.8 and 6.1.1.4'
N N 0.0061 0.0033 'International Tables Vol C Tables 4.2.6.8 and 6.1.1.4'
O O 0.0106 0.0060 'International Tables Vol C Tables 4.2.6.8 and 6.1.1.4'

loop_
_geom_angle_atom_site_label_1
_geom_angle_atom_site_label_2
_geom_angle_atom_site_label_3
_geom_angle
_geom_angle_site_symmetry_1
_geom_angle_site_symmetry_3
C2 N1 C1 134.91(6) . 5_665
C2 N1 C1 134.91(6) . .
C1 N1 C1 89.79(12) 5_665 .
O1 C1 N1 134.90(6) . 5_665
O1 C1 N1 134.90(6) . .
N1 C1 N1 90.20(12) 5_665 .
O1 C1 C1 180.0 . 5_665
N1 C1 C1 45.10(6) 5_665 5_665
N1 C1 C1 45.10(6) . 5_665
C3 C2 C3 120.13(15) . 6_565
C3 C2 N1 119.93(8) . .
C3 C2 N1 119.93(8) 6_565 .
C4 C3 C2 119.29(11) . .
C4 C3 H3 120.4 . .
C2 C3 H3 120.4 . .
C3 C4 C5 121.84(11) . .
C3 C4 H4 119.1 . .
C5 C4 H4 119.1 . .
C4 C5 C4 117.61(15) . 6_565
C4 C5 C6 121.19(8) . .
C4 C5 C6 121.19(8) 6_565 .
C5 C6 H6A 109.5 . .
C5 C6 H6B 109.5 . .
H6A C6 H6B 109.5 . .
C5 C6 H6C 109.5 . .
H6A C6 H6C 109.5 . .
H6B C6 H6C 109.5 . .

loop_
_geom_bond_atom_site_label_1
_geom_bond_atom_site_label_2
_geom_bond_distance
_geom_bond_site_symmetry_2
O1 C1 1.1875(19) .
N1 C2 1.4040(19) .
N1 C1 1.4118(14) 5_665
N1 C1 1.4118(14) .
C1 N1 1.4118(14) 5_665
C1 C1 1.993(3) 5_665
C2 C3 1.3907(13) .
C2 C3 1.3908(13) 6_565
C3 C4 1.3874(16) .
C3 H3 0.9300 .
C4 C5 1.3907(15) .
C4 H4 0.9300 .
C5 C4 1.3907(15) 6_565
C5 C6 1.5061(18) .
C6 H6A 0.9600 .
C6 H6B 0.9600 .
C6 H6C 0.9600 .
